data_2016192
loop_
_publ_author_name
'Yearley, Eric J.'
'Lippert, Ernest L.'
'Mitchell, Donald J.'
'Pinkerton, A. Alan'

_publ_section_title
;
 2,3,10,11-Tetrathiatricyclo[10.4.0.0^4,9^]hexadeca-4,6,8,12,14,16-hexaene
 (precession camera <i>versus</i> CCD)
;
_journal_coeditor_code GD3134
_journal_issue 10
_journal_name_full 'Acta Crystallographica Section C'
_journal_page_first o576
_journal_page_last o577
_journal_paper_doi 10.1107/S0108270107040358
_journal_volume 63
_journal_year 2007
_chemical_formula_iupac 'C12 H8 S4'
_chemical_formula_moiety 'C12 H8 S4'
_chemical_formula_sum 'C12 H8 S4'
_chemical_formula_weight 280.42
_chemical_name_common 5,6,11,12-Tetrathiadibenzo[a,e]cyclooctene
_chemical_name_systematic
;
2,3,10,11-Tetrathiatricyclo[10.4.0.0^4,9^]hexadeca-4,6,8,12,14,16-hexaene
;
_space_group_IT_number 2
_symmetry_cell_setting triclinic
_symmetry_space_group_name_Hall '-P 1'
_symmetry_space_group_name_H-M 'P -1'
_atom_sites_solution_hydrogens difmap
_atom_sites_solution_primary direct
_atom_sites_solution_secondary difmap
_cell_angle_alpha 114.5340(10)
_cell_angle_beta 95.6850(10)
_cell_angle_gamma 116.7540(10)
_cell_formula_units_Z 1
_cell_length_a 7.0875(2)
_cell_length_b 7.2827(2)
_cell_length_c 7.2971(2)
_cell_measurement_reflns_used 2812
_cell_measurement_temperature 140.0(10)
_cell_measurement_theta_max 59.718
_cell_measurement_theta_min 6.558
_cell_volume 286.374(15)
_computing_cell_refinement 'SAINT (Bruker, 1997)'
_computing_data_collection 'SMART (Bruker, 1997)'
_computing_data_reduction 'SAINT (Bruker, 1997)'
_computing_molecular_graphics 'DIAMOND (Brandenburg, 2006)'
_computing_publication_material 'SHELXTL (Sheldrick, 2000)'
_computing_structure_refinement 'SHELXL97 (Sheldrick, 1997)'
_computing_structure_solution 'SHELXS97 (Sheldrick, 1997)'
_diffrn_ambient_temperature 140.00(10)
_diffrn_measured_fraction_theta_full 0.998
_diffrn_measured_fraction_theta_max 0.998
_diffrn_measurement_device_type 'Bruker SMART CCD area detector'
_diffrn_measurement_method \w
_diffrn_radiation_monochromator graphite
_diffrn_radiation_source 'fine-focus sealed tube'
_diffrn_radiation_type MoK\a
_diffrn_radiation_wavelength 0.71073
_diffrn_reflns_av_R_equivalents 0.0164
_diffrn_reflns_av_sigmaI/netI 0.0143
_diffrn_reflns_limit_h_max 9
_diffrn_reflns_limit_h_min -9
_diffrn_reflns_limit_k_max 10
_diffrn_reflns_limit_k_min -10
_diffrn_reflns_limit_l_max 10
_diffrn_reflns_limit_l_min -10
_diffrn_reflns_number 4521
_diffrn_reflns_theta_full 29.87
_diffrn_reflns_theta_max 29.87
_diffrn_reflns_theta_min 3.28
_exptl_absorpt_coefficient_mu 0.793
_exptl_absorpt_correction_T_max 0.84
_exptl_absorpt_correction_T_min 0.76
_exptl_absorpt_correction_type multi-scan
_exptl_absorpt_process_details '(SADABS; Sheldrick, 2001)'
_exptl_crystal_colour yellow
_exptl_crystal_density_diffrn 1.626
_exptl_crystal_density_method 'not measured'
_exptl_crystal_description prism
_exptl_crystal_F_000 144
_exptl_crystal_size_max 0.38
_exptl_crystal_size_mid 0.34
_exptl_crystal_size_min 0.22
_refine_diff_density_max 0.370
_refine_diff_density_min -0.275
_refine_ls_extinction_method none
_refine_ls_goodness_of_fit_ref 1.070
_refine_ls_hydrogen_treatment refall
_refine_ls_matrix_type full
_refine_ls_number_parameters 89
_refine_ls_number_reflns 1649
_refine_ls_number_restraints 0
_refine_ls_restrained_S_all 1.070
_refine_ls_R_factor_all 0.0242
_refine_ls_R_factor_gt 0.0231
_refine_ls_shift/su_max 0.000
_refine_ls_shift/su_mean 0.000
_refine_ls_structure_factor_coef Fsqd
_refine_ls_weighting_details 'calc w=1/[\s^2^(Fo^2^)+(0.0410P)^2^+0.0841P] where P=(Fo^2^+2Fc^2^)/3'
_refine_ls_weighting_scheme calc
_refine_ls_wR_factor_gt 0.0666
_refine_ls_wR_factor_ref 0.0674
_reflns_number_gt 1565
_reflns_number_total 1649
_reflns_threshold_expression I>2sigma(I)
_cod_data_source_file gd3134.cif
_cod_data_source_block I
_cod_original_cell_volume 286.374(14)
_cod_original_sg_symbol_H-M P-1
_cod_database_code 2016192
_cod_database_fobs_code 2016192

loop_
_symmetry_equiv_pos_as_xyz
'x, y, z'
'-x, -y, -z'

loop_
_atom_site_type_symbol
_atom_site_label
_atom_site_fract_x
_atom_site_fract_y
_atom_site_fract_z
_atom_site_U_iso_or_equiv
_atom_site_adp_type
_atom_site_calc_flag
_atom_site_occupancy
S S1 0.12869(5) -0.17412(4) 0.03595(4) 0.02034(9) Uani d 1
S S2 -0.21536(4) 0.02171(5) 0.15050(4) 0.01966(9) Uani d 1
C C1 0.10541(19) 0.32423(19) 0.55057(17) 0.0201(2) Uani d 1
C C2 0.30637(19) 0.42551(19) 0.70973(17) 0.0223(2) Uani d 1
C C3 0.45402(18) 0.3529(2) 0.65951(18) 0.0226(2) Uani d 1
C C4 0.39857(18) 0.1747(2) 0.45066(18) 0.0206(2) Uani d 1
C C5 0.19568(17) 0.06900(18) 0.29062(16) 0.01735(19) Uani d 1
C C6 0.04836(17) 0.14666(18) 0.33996(16) 0.01724(19) Uani d 1
H H1 0.000(3) 0.381(3) 0.587(3) 0.035(4) Uiso d 1
H H2 0.348(3) 0.548(3) 0.856(3) 0.037(5) Uiso d 1
H H3 0.595(3) 0.427(3) 0.765(3) 0.039(5) Uiso d 1
H H4 0.506(3) 0.128(3) 0.414(3) 0.033(4) Uiso d 1

loop_
_atom_site_aniso_label
_atom_site_aniso_U_11
_atom_site_aniso_U_22
_atom_site_aniso_U_33
_atom_site_aniso_U_12
_atom_site_aniso_U_13
_atom_site_aniso_U_23
S1 0.02434(15) 0.01917(14) 0.01875(14) 0.01365(11) 0.00648(10) 0.00900(11)
S2 0.01543(14) 0.02346(14) 0.01793(14) 0.00986(11) 0.00546(10) 0.00988(11)
C1 0.0221(5) 0.0191(4) 0.0182(5) 0.0108(4) 0.0073(4) 0.0093(4)
C2 0.0238(5) 0.0195(5) 0.0163(4) 0.0080(4) 0.0047(4) 0.0083(4)
C3 0.0186(5) 0.0241(5) 0.0195(5) 0.0073(4) 0.0029(4) 0.0124(4)
C4 0.0186(5) 0.0249(5) 0.0212(5) 0.0117(4) 0.0068(4) 0.0143(4)
C5 0.0179(4) 0.0177(4) 0.0166(4) 0.0093(4) 0.0057(4) 0.0095(4)
C6 0.0163(4) 0.0174(4) 0.0169(4) 0.0080(4) 0.0049(3) 0.0094(4)

loop_
_atom_type_symbol
_atom_type_description
_atom_type_scat_dispersion_real
_atom_type_scat_dispersion_imag
_atom_type_scat_source
C C 0.0033 0.0016 'International Tables Vol C Tables 4.2.6.8 and 6.1.1.4'
H H 0.0000 0.0000 'International Tables Vol C Tables 4.2.6.8 and 6.1.1.4'
S S 0.1246 0.1234 'International Tables Vol C Tables 4.2.6.8 and 6.1.1.4'

loop_
_geom_angle_atom_site_label_1
_geom_angle_atom_site_label_2
_geom_angle_atom_site_label_3
_geom_angle_site_symmetry_3
_geom_angle
_geom_angle_publ_flag
C5 S1 S2 2 104.27(3) n
C6 S2 S1 2 103.64(3) n
C4 C5 C6 . 119.62(9) n
C4 C5 S1 . 117.21(8) n
C6 C5 S1 . 123.03(8) n
C1 C6 C5 . 119.17(9) n
C1 C6 S2 . 117.40(8) n
C5 C6 S2 . 123.38(8) n
C2 C3 C4 . 119.90(10) n
C2 C3 H3 . 120.7(11) n
C4 C3 H3 . 119.4(11) n
C3 C2 C1 . 120.01(10) n
C3 C2 H2 . 118.2(11) n
C1 C2 H2 . 121.7(11) n
C2 C1 C6 . 120.72(10) n
C2 C1 H1 . 119.6(10) n
C6 C1 H1 . 119.6(10) n
C3 C4 C5 . 120.55(10) n
C3 C4 H4 . 119.9(10) n
C5 C4 H4 . 119.5(10) n

loop_
_geom_bond_atom_site_label_1
_geom_bond_atom_site_label_2
_geom_bond_site_symmetry_2
_geom_bond_distance
_geom_bond_publ_flag
S1 C5 . 1.7748(10) y
S1 S2 2 2.0655(4) y
S2 C6 . 1.7734(10) y
C5 C4 . 1.3959(14) n
C5 C6 . 1.4060(14) n
C6 C1 . 1.3976(14) n
C3 C2 . 1.3866(17) n
C3 C4 . 1.3931(16) n
C3 H3 . 0.948(19) n
C2 C1 . 1.3916(15) n
C2 H2 . 0.965(18) n
C1 H1 . 1.011(19) n
C4 H4 . 0.983(18) n

loop_
_geom_torsion_atom_site_label_1
_geom_torsion_atom_site_label_2
_geom_torsion_atom_site_label_3
_geom_torsion_atom_site_label_4
_geom_torsion_site_symmetry_1
_geom_torsion
_geom_torsion_publ_flag
S2 S1 C5 C4 2 -100.16(8) n
S2 S1 C5 C6 2 84.09(9) n
C4 C5 C6 C1 . -1.74(15) n
S1 C5 C6 C1 . 173.91(8) n
C4 C5 C6 S2 . -178.93(8) n
S1 C5 C6 S2 . -3.28(13) n
S1 S2 C6 C1 2 105.61(8) n
S1 S2 C6 C5 2 -77.15(9) n
C4 C3 C2 C1 . -1.41(16) n
C3 C2 C1 C6 . 0.91(16) n
C5 C6 C1 C2 . 0.67(15) n
S2 C6 C1 C2 . 178.03(8) n
C2 C3 C4 C5 . 0.33(16) n
C6 C5 C4 C3 . 1.26(16) n
S1 C5 C4 C3 . -174.65(8) n
